data_8104020
loop_
_publ_author_name
'Ivashkevich, L.S.'
'Selevich, K.A.'
'Lesnikovich, A.I.'
'Selevich, A.F.'
'Lyakhov, A.S.'

_publ_section_title
;
 Two isostructural manganese(III) diphosphates, acid alpha-Mn H P2 O7 and
 double Mn Li P2 O7: crystal structure determination from x-ray powder
 diffraction data
;
_journal_name_full 'Zeitschrift fuer Kristallographie (149,1979-)'
_journal_page_first 115
_journal_page_last 121
_journal_volume 221
_journal_year 2006
_chemical_formula_sum 'Li Mn O7 P2'
_chemical_name_systematic 'Li Mn P2 O7'
_space_group_IT_number 4
_symmetry_space_group_name_Hall 'P 2yb'
_symmetry_space_group_name_H-M 'P 1 21 1'
_cell_angle_alpha 90
_cell_angle_beta 109.404
_cell_angle_gamma 90
_cell_formula_units_Z 2
_cell_length_a 7.0018
_cell_length_b 8.1616
_cell_length_c 4.7267
_cell_volume 254.769
_citation_journal_id_ASTM ZEKRDZ
_cod_data_source_file Ivashkevich_ZEKRDZ_2006_1961.cif
_cod_data_source_block Li1Mn1O7P2
_cod_original_formula_sum 'Li1 Mn1 O7 P2'
_cod_database_code 8104020

loop_
_symmetry_equiv_pos_as_xyz
x,y,z
-x,y+1/2,-z

loop_
_atom_site_label
_atom_site_type_symbol
_atom_site_fract_x
_atom_site_fract_y
_atom_site_fract_z
_atom_site_occupancy
_atom_site_U_iso_or_equiv
O7 O-2 0.247 0.5669 0.585 1 0.0
O5 O-2 -0.0412 0.702 0.2 1 0.0
Li1 Li+1 0.8172 0.3812 0.783 1 0.0
P1 P+5 0.4061 0.4372 0.8119 1 0.0
O6 O-2 -0.1239 0.5694 0.623 1 0.0
Mn1 Mn+3 0.2344 0.25 0.217 1 0.0
P2 P+5 -0.0018 0.5568 0.414 1 0.0
O4 O-2 -0.011 0.4564 0.16 1 0.0
O3 O-2 0.352 0.3968 1.082 1 0.0
O2 O-2 0.5899 0.5481 0.897 1 0.0
O1 O-2 0.392 0.2963 0.595 1 0.0
